data_4340046
loop_
_publ_author_name
'Jankolovits, Joseph'
'Kampf, Jeff W.'
'Pecoraro, Vincent L.'

_publ_contact_author vlpec@umich.edu
_publ_section_title
;
 Solvent dependent assembly of lanthanide metallacrowns using building
 blocks with incompatible symmetry preferences.
;
_journal_issue 14
_journal_name_full 'Inorganic chemistry'
_journal_page_first 7534
_journal_page_last 7546
_journal_paper_doi 10.1021/ic500832u
_journal_volume 53
_journal_year 2014
_chemical_formula_moiety 'C37.50 H45 Dy0.50 Zn2 N9.50 O13.50'
_chemical_formula_sum 'C37.5 H45 Dy0.5 N9.5 O13.5 Zn2'
_chemical_formula_weight 1056.82
_chemical_name_systematic
; 
 ? 
;
_space_group_IT_number 18
_symmetry_cell_setting orthorhombic
_symmetry_space_group_name_Hall 'P 2 2ab'
_symmetry_space_group_name_H-M 'P 21 21 2'
_atom_sites_solution_hydrogens geom
_atom_sites_solution_primary direct
_atom_sites_solution_secondary difmap
_audit_creation_method SHELXL-97
_cell_angle_alpha 90.00
_cell_angle_beta 90.00
_cell_angle_gamma 90.00
_cell_formula_units_Z 4
_cell_length_a 19.5887(5)
_cell_length_b 22.7717(16)
_cell_length_c 10.1759(3)
_cell_measurement_reflns_used 7100
_cell_measurement_temperature 85(2)
_cell_measurement_theta_max 68.10
_cell_measurement_theta_min 3.00
_cell_volume 4539.1(4)
_computing_cell_refinement
; 
Rigaku CrystalClear-SM Expert 2.0 r5 
;
_computing_data_collection
; 
Rigaku CrystalClear-SM Expert 2.0 r5 
;
_computing_data_reduction
; 
Rigaku CrystalClear-SM Expert 2.0 r5 
;
_computing_structure_refinement 'SHELXL-97 (Sheldrick, 1997)'
_computing_structure_solution 'SHELXS-97 (Sheldrick, 1990)'
_diffrn_ambient_temperature 85(2)
_diffrn_detector_area_resol_mean 22.2222
_diffrn_measured_fraction_theta_full 0.999
_diffrn_measured_fraction_theta_max 0.999
_diffrn_measurement_device_type
; 
Rigaku CrystalClear-SM Expert 2.0 r5 
;
_diffrn_measurement_method 'profile data from \w-scans'
_diffrn_radiation_monochromator confocal
_diffrn_radiation_source 'microfocus rotating anode'
_diffrn_radiation_type CuK\a
_diffrn_radiation_wavelength 1.54178
_diffrn_reflns_av_R_equivalents 0.0986
_diffrn_reflns_av_sigmaI/netI 0.0550
_diffrn_reflns_limit_h_max 23
_diffrn_reflns_limit_h_min -23
_diffrn_reflns_limit_k_max 27
_diffrn_reflns_limit_k_min -27
_diffrn_reflns_limit_l_max 12
_diffrn_reflns_limit_l_min -12
_diffrn_reflns_number 97529
_diffrn_reflns_theta_full 68.23
_diffrn_reflns_theta_max 68.23
_diffrn_reflns_theta_min 2.98
_exptl_absorpt_coefficient_mu 6.220
_exptl_absorpt_correction_T_max 0.6360
_exptl_absorpt_correction_T_min 0.4986
_exptl_absorpt_correction_type multi-scan
_exptl_crystal_colour yellow
_exptl_crystal_density_diffrn 1.546
_exptl_crystal_density_method 'not measured'
_exptl_crystal_description plate
_exptl_crystal_F_000 2150
_exptl_crystal_size_max 0.13
_exptl_crystal_size_mid 0.10
_exptl_crystal_size_min 0.08
_refine_diff_density_max 1.165
_refine_diff_density_min -1.076
_refine_diff_density_rms 0.131
_refine_ls_abs_structure_details 'Flack H D (1983), Acta Cryst. A39, 876-881'
_refine_ls_abs_structure_Flack 0.035(5)
_refine_ls_extinction_method none
_refine_ls_goodness_of_fit_ref 1.102
_refine_ls_hydrogen_treatment constr
_refine_ls_matrix_type full
_refine_ls_number_parameters 628
_refine_ls_number_reflns 8302
_refine_ls_number_restraints 166
_refine_ls_restrained_S_all 1.100
_refine_ls_R_factor_all 0.0704
_refine_ls_R_factor_gt 0.0662
_refine_ls_shift/su_max 0.001
_refine_ls_shift/su_mean 0.000
_refine_ls_structure_factor_coef Fsqd
_refine_ls_weighting_details 'calc w=1/[\s^2^(Fo^2^)+(0.0981P)^2^+14.4620P] where P=(Fo^2^+2Fc^2^)/3'
_refine_ls_weighting_scheme calc
_refine_ls_wR_factor_gt 0.1831
_refine_ls_wR_factor_ref 0.1865
_reflns_number_gt 7571
_reflns_number_total 8302
_reflns_threshold_expression >2sigma(I)
_cod_data_source_file ic500832u_si_001.cif
_cod_data_source_block DyZn4(quinHA)4
_cod_depositor_comments 'Adding full bibliography for 4340046--4340049.cif.'
_cod_original_formula_sum 'C37.5 H45 Dy0.5 Zn2 N9.5 O13.5'
_cod_database_code 4340046

loop_
_symmetry_equiv_pos_as_xyz
'x, y, z'
'-x, -y, z'
'-x+1/2, y+1/2, -z'
'x+1/2, -y+1/2, -z'

loop_
_atom_site_label
_atom_site_type_symbol
_atom_site_fract_x
_atom_site_fract_y
_atom_site_fract_z
_atom_site_U_iso_or_equiv
_atom_site_adp_type
_atom_site_occupancy
_atom_site_symmetry_multiplicity
_atom_site_calc_flag
_atom_site_refinement_flags
_atom_site_disorder_assembly
_atom_site_disorder_group
Dy1 Dy 0.0000 0.0000 0.66419(4) 0.03279(11) Uani 1 2 d S . .
Zn1 Zn -0.03288(4) 0.14707(3) 0.84466(8) 0.03810(19) Uani 1 1 d . . .
Zn2 Zn -0.17031(4) -0.02860(4) 0.85036(8) 0.03783(19) Uani 1 1 d . . .
O1 O -0.1978(2) 0.04410(19) 0.9455(4) 0.0425(11) Uani 1 1 d . . .
O2 O -0.0961(2) 0.02969(18) 0.7825(4) 0.0361(9) Uani 1 1 d . . .
O3 O 0.0509(2) 0.17188(19) 0.9409(4) 0.0390(10) Uani 1 1 d . . .
O4 O 0.0350(2) 0.08289(18) 0.7794(4) 0.0387(10) Uani 1 1 d . . .
N1 N -0.1109(3) 0.1798(2) 0.9818(4) 0.0389(12) Uani 1 1 d . . .
N2 N -0.1042(3) 0.0835(2) 0.8399(5) 0.0395(12) Uani 1 1 d . . .
N3 N -0.2079(3) -0.0959(2) 0.9895(4) 0.0359(12) Uani 1 1 d . . .
N4 N -0.0982(3) -0.0903(2) 0.8416(5) 0.0394(12) Uani 1 1 d . . .
N50 N -0.0473(3) 0.2087(2) 0.6991(5) 0.0497(15) Uani 1 1 d . . .
N55 N -0.2434(3) -0.0410(2) 0.7071(5) 0.0405(13) Uani 1 1 d . . .
C1 C -0.1564(3) 0.0870(3) 0.9221(6) 0.0386(15) Uani 1 1 d . . .
C2 C -0.1634(3) 0.1423(3) 0.9896(6) 0.0390(15) Uani 1 1 d . . .
C3 C -0.2226(3) 0.1556(3) 1.0647(6) 0.0437(16) Uani 1 1 d . . .
H3 H -0.2591 0.1282 1.0697 0.052 Uiso 1 1 calc R . .
C4 C -0.2266(4) 0.2070(3) 1.1281(6) 0.0476(17) Uani 1 1 d . . .
H4 H -0.2663 0.2158 1.1778 0.057 Uiso 1 1 calc R . .
C5 C -0.1728(4) 0.2482(3) 1.1224(6) 0.0442(16) Uani 1 1 d . . .
C6 C -0.1733(4) 0.3043(3) 1.1833(6) 0.0474(17) Uani 1 1 d . . .
H6 H -0.2128 0.3164 1.2302 0.057 Uiso 1 1 calc R . .
C7 C -0.1197(4) 0.3404(3) 1.1767(7) 0.0534(18) Uani 1 1 d . . .
H7 H -0.1214 0.3772 1.2204 0.064 Uiso 1 1 calc R . .
C8 C -0.0601(4) 0.3245(3) 1.1050(7) 0.055(2) Uani 1 1 d . . .
H8 H -0.0222 0.3505 1.1012 0.067 Uiso 1 1 calc R . .
C9 C -0.0579(4) 0.2707(3) 1.0407(7) 0.0482(18) Uani 1 1 d . . .
H9 H -0.0184 0.2598 0.9922 0.058 Uiso 1 1 calc R . .
C10 C -0.1131(4) 0.2330(3) 1.0472(6) 0.0417(16) Uani 1 1 d . . .
C11 C 0.0988(3) 0.1356(3) 0.9194(6) 0.0390(15) Uani 1 1 d . . .
C12 C -0.1658(3) -0.1412(3) 0.9926(5) 0.0384(15) Uani 1 1 d . . .
C13 C -0.1786(4) -0.1928(3) 1.0659(6) 0.0443(16) Uani 1 1 d . . .
H13 H -0.1466 -0.2241 1.0691 0.053 Uiso 1 1 calc R . .
C14 C -0.2403(4) -0.1956(3) 1.1332(6) 0.0507(18) Uani 1 1 d . . .
H14 H -0.2512 -0.2298 1.1823 0.061 Uiso 1 1 calc R . .
C15 C -0.2861(3) -0.1489(3) 1.1295(6) 0.0454(17) Uani 1 1 d . . .
C16 C -0.3505(4) -0.1499(4) 1.1968(7) 0.055(2) Uani 1 1 d . . .
H16 H -0.3640 -0.1839 1.2443 0.066 Uiso 1 1 calc R . .
C17 C -0.3917(4) -0.1025(4) 1.1924(8) 0.059(2) Uani 1 1 d . . .
H17 H -0.4336 -0.1032 1.2394 0.071 Uiso 1 1 calc R . .
C18 C -0.3741(4) -0.0523(4) 1.1201(8) 0.060(2) Uani 1 1 d . . .
H18 H -0.4044 -0.0198 1.1175 0.072 Uiso 1 1 calc R . .
C19 C -0.3120(3) -0.0497(3) 1.0516(7) 0.0471(17) Uani 1 1 d . . .
H19 H -0.2996 -0.0155 1.0037 0.057 Uiso 1 1 calc R . .
C20 C -0.2690(3) -0.0984(3) 1.0553(6) 0.0441(17) Uani 1 1 d . . .
C50 C 0.0020(5) 0.2475(3) 0.6735(7) 0.0577(19) Uani 1 1 d . . .
H50 H 0.0428 0.2464 0.7239 0.069 Uiso 1 1 calc R . .
C51 C -0.0047(6) 0.2896(4) 0.5748(8) 0.079(3) Uani 1 1 d . . .
H51 H 0.0304 0.3176 0.5591 0.094 Uiso 1 1 calc R . .
C52 C -0.0640(5) 0.2896(4) 0.5001(8) 0.070(2) Uani 1 1 d . . .
H52 H -0.0705 0.3178 0.4326 0.084 Uiso 1 1 calc R . .
C53 C -0.1120(5) 0.2489(4) 0.5249(7) 0.063(2) Uani 1 1 d . . .
H53 H -0.1517 0.2480 0.4716 0.076 Uiso 1 1 calc R . .
C54 C -0.1054(4) 0.2082(3) 0.6260(7) 0.0518(18) Uani 1 1 d . . .
H54 H -0.1408 0.1807 0.6435 0.062 Uiso 1 1 calc R . .
C55 C -0.2393(3) -0.0867(3) 0.6258(6) 0.0411(15) Uani 1 1 d . . .
H55 H -0.2024 -0.1135 0.6339 0.049 Uiso 1 1 calc R . .
C56 C -0.2888(4) -0.0958(4) 0.5285(7) 0.0532(19) Uani 1 1 d . . .
H56 H -0.2854 -0.1283 0.4703 0.064 Uiso 1 1 calc R . .
C57 C -0.3431(4) -0.0563(4) 0.5183(8) 0.068(2) Uani 1 1 d . . .
H57 H -0.3775 -0.0611 0.4534 0.082 Uiso 1 1 calc R . .
C58 C -0.3451(4) -0.0118(5) 0.6024(9) 0.079(3) Uani 1 1 d . . .
H58 H -0.3818 0.0153 0.5967 0.095 Uiso 1 1 calc R . .
C59 C -0.2961(4) -0.0032(4) 0.6973(7) 0.066(2) Uani 1 1 d . . .
H59 H -0.2994 0.0292 0.7558 0.079 Uiso 1 1 calc R . .
O100 O 0.0969(2) 0.0229(2) 0.5267(4) 0.0420(11) Uani 1 1 d . . .
C100 C 0.1419(4) -0.0127(4) 0.4965(7) 0.058(2) Uani 1 1 d . A .
H100 H 0.1504 -0.0436 0.5570 0.069 Uiso 1 1 calc R . .
N100 N 0.1789(4) -0.0120(3) 0.3893(6) 0.0878(11) Uani 1 1 d DU . .
C101 C 0.1646(7) 0.0362(6) 0.2968(11) 0.090(2) Uani 0.701(15) 1 d PDU A 1
H10A H 0.1496 0.0198 0.2126 0.135 Uiso 0.701(15) 1 calc PR A 1
H10B H 0.2062 0.0594 0.2834 0.135 Uiso 0.701(15) 1 calc PR A 1
H10C H 0.1286 0.0614 0.3329 0.135 Uiso 0.701(15) 1 calc PR A 1
C102 C 0.2316(6) -0.0542(6) 0.3525(12) 0.094(2) Uani 0.701(15) 1 d PDU A 1
H10D H 0.2276 -0.0633 0.2587 0.142 Uiso 0.701(15) 1 calc PR A 1
H10E H 0.2258 -0.0903 0.4039 0.142 Uiso 0.701(15) 1 calc PR A 1
H10F H 0.2767 -0.0374 0.3702 0.142 Uiso 0.701(15) 1 calc PR A 1
C103 C 0.2296(11) -0.0600(9) 0.403(3) 0.089(3) Uani 0.299(15) 1 d PDU A 2
H10G H 0.2249 -0.0780 0.4905 0.134 Uiso 0.299(15) 1 calc PR A 2
H10H H 0.2758 -0.0441 0.3937 0.134 Uiso 0.299(15) 1 calc PR A 2
H10I H 0.2216 -0.0898 0.3356 0.134 Uiso 0.299(15) 1 calc PR A 2
C104 C 0.1881(18) 0.0226(11) 0.2704(18) 0.092(3) Uani 0.299(15) 1 d PDU A 2
H10J H 0.1554 0.0552 0.2700 0.138 Uiso 0.299(15) 1 calc PR A 2
H10K H 0.1804 -0.0023 0.1933 0.138 Uiso 0.299(15) 1 calc PR A 2
H10L H 0.2347 0.0383 0.2680 0.138 Uiso 0.299(15) 1 calc PR A 2
O105 O -0.0288(2) 0.08244(19) 0.5285(4) 0.0434(11) Uani 1 1 d . . .
C105 C 0.0121(3) 0.1202(3) 0.4812(6) 0.0430(16) Uani 1 1 d . . .
H105 H 0.0525 0.1287 0.5290 0.052 Uiso 1 1 calc R . .
N105 N 0.0017(4) 0.1481(3) 0.3701(5) 0.0560(15) Uani 1 1 d . . .
C106 C -0.0600(5) 0.1354(4) 0.2915(8) 0.076(3) Uani 1 1 d . . .
H10M H -0.0871 0.1051 0.3356 0.114 Uiso 1 1 calc R . .
H10N H -0.0465 0.1215 0.2041 0.114 Uiso 1 1 calc R . .
H10P H -0.0873 0.1713 0.2827 0.114 Uiso 1 1 calc R . .
C107 C 0.0504(6) 0.1893(4) 0.3172(9) 0.087(3) Uani 1 1 d . . .
H10Q H 0.0928 0.1874 0.3681 0.131 Uiso 1 1 calc R . .
H10R H 0.0316 0.2291 0.3224 0.131 Uiso 1 1 calc R . .
H10S H 0.0599 0.1795 0.2252 0.131 Uiso 1 1 calc R . .
N150 N 0.8135(4) 0.7588(3) 0.5689(7) 0.082(2) Uani 1 1 d DU . .
O150 O 0.8381(3) 0.7851(3) 0.6646(8) 0.094(2) Uani 1 1 d DU . .
O151 O 0.7944(5) 0.7829(4) 0.4639(9) 0.130(3) Uani 1 1 d DU . .
O152 O 0.8040(7) 0.7043(4) 0.5744(10) 0.152(4) Uani 1 1 d DU . .
O180 O 1.0086(12) 0.9761(6) 0.0814(11) 0.119(5) Uani 0.50 1 d PU B -1
O200 O 0.7640(4) 0.6616(5) 0.3208(13) 0.163(4) Uani 1 1 d DU . .
H20D H 0.7675 0.6556 0.4020 0.244 Uiso 1 1 calc R . .
C200 C 0.8331(7) 0.6581(6) 0.2588(16) 0.140(5) Uani 1 1 d DU . .
H20A H 0.8524 0.6977 0.2514 0.210 Uiso 1 1 calc R . .
H20B H 0.8291 0.6407 0.1711 0.210 Uiso 1 1 calc R . .
H20C H 0.8630 0.6337 0.3132 0.210 Uiso 1 1 calc R . .
O190 O 0.9043(8) 0.6530(9) 0.878(2) 0.129(7) Uani 0.50 1 d PU C 1
O19A O 0.8762(9) 0.6267(10) 0.7574(18) 0.160(8) Uani 0.50 1 d PDU D 2
H19Z H 0.9081 0.6471 0.7264 0.240 Uiso 0.50 1 calc PR D 2
C19A C 0.8983(16) 0.6000(11) 0.880(2) 0.128(9) Uani 0.50 1 d PDU D 2
H19A H 0.9099 0.6308 0.9433 0.193 Uiso 0.50 1 calc PR D 2
H19B H 0.9384 0.5754 0.8638 0.193 Uiso 0.50 1 calc PR D 2
H19C H 0.8613 0.5757 0.9156 0.193 Uiso 0.50 1 calc PR D 2
O186 O 0.4845(17) -0.0197(14) 0.848(3) 0.111(9) Uani 0.25 1 d PU E -1
O188 O 0.4541(14) -0.0592(13) 0.393(3) 0.092(7) Uani 0.25 1 d PU F -1
N18Z N 0.5000 0.0000 0.4252(13) 0.183(4) Uani 0.50 2 d SPDU . 2
O18X O 0.5000 0.0000 0.3010(15) 0.198(5) Uani 0.50 2 d SPDU G 2
O18Y O 0.4902(7) -0.0496(6) 0.4808(19) 0.165(4) Uani 0.50 1 d PDU H 2

loop_
_atom_site_aniso_label
_atom_site_aniso_U_11
_atom_site_aniso_U_22
_atom_site_aniso_U_33
_atom_site_aniso_U_23
_atom_site_aniso_U_13
_atom_site_aniso_U_12
Dy1 0.0478(2) 0.0322(2) 0.01836(17) 0.000 0.000 0.0004(2)
Zn1 0.0549(4) 0.0327(4) 0.0267(3) 0.0010(3) -0.0028(3) 0.0031(3)
Zn2 0.0450(4) 0.0405(4) 0.0280(3) -0.0016(3) -0.0030(3) 0.0001(3)
O1 0.056(2) 0.038(2) 0.034(2) -0.0020(18) 0.0071(19) -0.001(2)
O2 0.0410(19) 0.033(2) 0.0347(19) -0.0081(17) 0.0114(17) 0.0010(18)
O3 0.054(2) 0.033(2) 0.0300(19) -0.0054(17) 0.0052(18) 0.0024(19)
O4 0.052(2) 0.031(2) 0.0330(19) -0.0037(17) -0.0098(18) -0.0013(19)
N1 0.061(3) 0.035(3) 0.021(2) -0.003(2) 0.002(2) 0.012(2)
N2 0.052(3) 0.041(3) 0.025(2) -0.008(2) 0.006(2) 0.009(2)
N3 0.040(2) 0.043(3) 0.025(2) 0.000(2) 0.003(2) -0.008(2)
N4 0.054(3) 0.038(3) 0.025(2) 0.005(2) 0.001(2) -0.009(2)
N50 0.075(4) 0.039(3) 0.035(3) 0.005(2) 0.000(3) 0.008(3)
N55 0.051(3) 0.040(3) 0.031(2) 0.003(2) -0.004(2) 0.002(2)
C1 0.049(3) 0.039(3) 0.027(3) 0.006(2) -0.013(2) 0.003(3)
C2 0.052(3) 0.037(3) 0.028(3) 0.004(2) -0.002(2) 0.005(3)
C3 0.047(3) 0.049(4) 0.035(3) 0.005(3) -0.003(3) 0.010(3)
C4 0.054(4) 0.055(4) 0.034(3) 0.008(3) -0.002(3) 0.001(3)
C5 0.061(4) 0.041(3) 0.031(3) 0.002(2) -0.006(3) 0.014(3)
C6 0.065(4) 0.044(3) 0.033(3) -0.008(3) -0.002(3) 0.016(3)
C7 0.075(4) 0.039(3) 0.046(4) -0.015(3) -0.009(3) 0.012(3)
C8 0.080(5) 0.041(4) 0.045(4) -0.007(3) 0.001(4) -0.001(4)
C9 0.071(4) 0.035(3) 0.039(3) -0.003(3) -0.003(3) 0.008(3)
C10 0.069(4) 0.030(3) 0.026(3) 0.003(2) -0.008(3) 0.011(3)
C11 0.052(3) 0.038(3) 0.027(3) 0.009(2) 0.006(2) -0.008(3)
C12 0.053(3) 0.041(3) 0.021(2) -0.004(2) -0.002(2) -0.018(3)
C13 0.065(4) 0.042(3) 0.026(3) 0.005(3) -0.009(3) -0.013(3)
C14 0.071(4) 0.050(4) 0.031(3) 0.003(3) -0.001(3) -0.031(3)
C15 0.050(3) 0.047(4) 0.039(3) -0.004(3) -0.001(3) -0.012(3)
C16 0.053(4) 0.075(5) 0.038(3) -0.002(3) 0.007(3) -0.016(4)
C17 0.049(4) 0.074(5) 0.055(4) -0.011(4) 0.010(3) -0.010(4)
C18 0.048(4) 0.071(5) 0.062(5) -0.011(4) 0.010(3) -0.011(4)
C19 0.050(4) 0.052(4) 0.040(3) -0.005(3) 0.005(3) -0.008(3)
C20 0.044(3) 0.057(4) 0.032(3) -0.006(3) -0.001(3) -0.012(3)
C50 0.080(4) 0.048(4) 0.044(3) 0.021(3) 0.012(4) -0.002(4)
C51 0.115(7) 0.070(5) 0.051(4) 0.020(4) 0.016(5) 0.001(6)
C52 0.096(6) 0.070(5) 0.044(4) 0.014(4) 0.008(4) 0.029(5)
C53 0.085(5) 0.071(5) 0.033(3) 0.000(3) -0.004(4) 0.032(4)
C54 0.054(4) 0.056(4) 0.046(4) 0.007(3) -0.008(3) 0.012(3)
C55 0.041(3) 0.051(4) 0.031(3) 0.004(3) -0.011(2) -0.014(3)
C56 0.056(4) 0.060(4) 0.044(4) -0.002(3) -0.004(3) -0.010(4)
C57 0.056(4) 0.089(6) 0.059(4) -0.007(4) -0.021(4) -0.003(4)
C58 0.058(4) 0.103(7) 0.076(5) -0.013(5) -0.022(4) 0.023(5)
C59 0.072(4) 0.075(5) 0.051(4) -0.010(4) -0.021(3) 0.026(4)
O100 0.048(2) 0.050(3) 0.0286(19) -0.0013(18) 0.0087(18) 0.003(2)
C100 0.064(4) 0.067(5) 0.042(3) -0.016(3) 0.009(3) -0.020(4)
N100 0.094(2) 0.116(2) 0.0537(19) -0.0342(16) 0.040(2) -0.0352(17)
C101 0.092(5) 0.129(4) 0.049(4) -0.025(2) 0.045(4) -0.043(4)
C102 0.098(4) 0.130(4) 0.055(4) -0.054(4) 0.057(4) -0.038(3)
C103 0.093(4) 0.120(4) 0.054(6) -0.042(5) 0.050(5) -0.031(3)
C104 0.095(6) 0.125(5) 0.055(3) -0.030(3) 0.042(5) -0.037(5)
O105 0.065(3) 0.039(2) 0.0268(19) 0.0095(18) -0.0077(19) 0.001(2)
C105 0.050(4) 0.046(3) 0.033(3) 0.011(3) 0.005(3) -0.003(3)
N105 0.070(3) 0.058(3) 0.040(3) 0.014(2) 0.010(3) 0.014(3)
C106 0.102(6) 0.083(6) 0.044(4) 0.023(4) -0.018(4) -0.003(5)
C107 0.134(8) 0.056(5) 0.071(5) 0.030(4) 0.043(5) -0.004(5)
N150 0.080(5) 0.081(4) 0.086(4) 0.004(4) 0.030(4) 0.000(4)
O150 0.075(4) 0.099(5) 0.108(5) -0.007(4) 0.004(4) -0.001(4)
O151 0.137(7) 0.142(6) 0.112(5) 0.008(5) -0.013(5) 0.055(6)
O152 0.259(12) 0.092(4) 0.104(6) -0.010(4) 0.041(7) -0.040(7)
O180 0.196(12) 0.107(9) 0.053(5) 0.049(5) -0.023(8) 0.004(10)
O200 0.103(5) 0.184(9) 0.201(10) -0.054(9) -0.049(6) 0.002(7)
C200 0.176(9) 0.098(9) 0.146(12) 0.028(9) 0.006(9) 0.043(9)
O190 0.086(9) 0.153(14) 0.147(16) 0.018(13) -0.011(10) -0.061(10)
O19A 0.107(11) 0.218(19) 0.156(12) 0.006(12) -0.017(11) -0.083(12)
C19A 0.12(2) 0.091(16) 0.170(17) -0.024(15) 0.005(18) 0.001(16)
O186 0.102(14) 0.111(16) 0.121(15) 0.014(12) -0.013(12) 0.023(12)
O188 0.088(12) 0.102(13) 0.086(13) -0.010(11) 0.013(10) 0.055(10)
N18Z 0.095(9) 0.209(6) 0.245(4) 0.000 0.000 0.113(9)
O18X 0.125(10) 0.223(11) 0.246(5) 0.000 0.000 0.135(10)
O18Y 0.065(7) 0.196(7) 0.234(7) -0.035(6) 0.042(9) 0.073(8)

loop_
_atom_type_symbol
_atom_type_description
_atom_type_scat_dispersion_real
_atom_type_scat_dispersion_imag
_atom_type_scat_source
C C 0.0181 0.0091 'International Tables Vol C Tables 4.2.6.8 and 6.1.1.4'
H H 0.0000 0.0000 'International Tables Vol C Tables 4.2.6.8 and 6.1.1.4'
N N 0.0311 0.0180 'International Tables Vol C Tables 4.2.6.8 and 6.1.1.4'
O O 0.0492 0.0322 'International Tables Vol C Tables 4.2.6.8 and 6.1.1.4'
Zn Zn -1.5491 0.6778 'International Tables Vol C Tables 4.2.6.8 and 6.1.1.4'
Dy Dy -9.8046 9.8477 'International Tables Vol C Tables 4.2.6.8 and 6.1.1.4'

loop_
_geom_angle_atom_site_label_1
_geom_angle_atom_site_label_2
_geom_angle_atom_site_label_3
_geom_angle
_geom_angle_site_symmetry_1
_geom_angle_site_symmetry_3
O4 Dy1 O4 119.5(2) . 2
O4 Dy1 O2 74.78(14) . 2
O4 Dy1 O2 75.08(15) 2 2
O4 Dy1 O2 75.08(15) . .
O4 Dy1 O2 74.79(14) 2 .
O2 Dy1 O2 117.9(2) 2 .
O4 Dy1 O105 148.92(16) . 2
O4 Dy1 O105 73.99(15) 2 2
O2 Dy1 O105 83.12(15) 2 2
O2 Dy1 O105 135.53(15) . 2
O4 Dy1 O105 73.99(15) . .
O4 Dy1 O105 148.92(16) 2 .
O2 Dy1 O105 135.53(15) 2 .
O2 Dy1 O105 83.12(15) . .
O105 Dy1 O105 109.7(2) 2 .
O4 Dy1 O100 83.42(15) . .
O4 Dy1 O100 134.34(15) 2 .
O2 Dy1 O100 74.20(15) 2 .
O2 Dy1 O100 150.46(15) . .
O105 Dy1 O100 69.52(15) 2 .
O105 Dy1 O100 71.49(16) . .
O4 Dy1 O100 134.34(15) . 2
O4 Dy1 O100 83.42(15) 2 2
O2 Dy1 O100 150.46(15) 2 2
O2 Dy1 O100 74.20(15) . 2
O105 Dy1 O100 71.49(16) 2 2
O105 Dy1 O100 69.52(15) . 2
O100 Dy1 O100 109.2(2) . 2
O3 Zn1 N2 141.95(19) . .
O3 Zn1 N50 105.8(2) . .
N2 Zn1 N50 112.2(2) . .
O3 Zn1 O4 80.23(17) . .
N2 Zn1 O4 86.03(18) . .
N50 Zn1 O4 109.6(2) . .
O3 Zn1 N1 99.46(18) . .
N2 Zn1 N1 77.1(2) . .
N50 Zn1 N1 97.5(2) . .
O4 Zn1 N1 151.96(18) . .
O1 Zn2 N4 143.0(2) . .
O1 Zn2 N55 105.6(2) . .
N4 Zn2 N55 111.3(2) . .
O1 Zn2 O2 79.63(17) . .
N4 Zn2 O2 86.56(18) . .
N55 Zn2 O2 109.66(19) . .
O1 Zn2 N3 100.08(18) . .
N4 Zn2 N3 77.1(2) . .
N55 Zn2 N3 97.27(19) . .
O2 Zn2 N3 152.20(17) . .
C1 O1 Zn2 111.7(4) . .
N2 O2 Zn2 110.4(3) . .
N2 O2 Dy1 124.9(3) . .
Zn2 O2 Dy1 123.25(18) . .
C11 O3 Zn1 109.8(4) . .
N4 O4 Zn1 109.6(3) 2 .
N4 O4 Dy1 125.9(3) 2 .
Zn1 O4 Dy1 122.8(2) . .
C2 N1 C10 120.4(6) . .
C2 N1 Zn1 110.8(4) . .
C10 N1 Zn1 128.6(5) . .
C1 N2 O2 114.4(5) . .
C1 N2 Zn1 118.6(4) . .
O2 N2 Zn1 125.1(4) . .
C12 N3 C20 120.1(6) . .
C12 N3 Zn2 110.4(4) . .
C20 N3 Zn2 129.1(4) . .
C11 N4 O4 112.2(5) 2 2
C11 N4 Zn2 121.7(4) 2 .
O4 N4 Zn2 124.1(4) 2 .
C50 N50 C54 120.4(6) . .
C50 N50 Zn1 119.4(5) . .
C54 N50 Zn1 120.1(5) . .
C55 N55 C59 119.9(6) . .
C55 N55 Zn2 120.3(4) . .
C59 N55 Zn2 119.8(5) . .
O1 C1 N2 123.7(6) . .
O1 C1 C2 121.0(6) . .
N2 C1 C2 115.3(6) . .
N1 C2 C3 121.6(6) . .
N1 C2 C1 117.1(6) . .
C3 C2 C1 121.3(6) . .
C4 C3 C2 119.5(7) . .
C3 C4 C5 121.2(7) . .
C4 C5 C6 125.2(6) . .
C4 C5 C10 117.8(6) . .
C6 C5 C10 117.0(6) . .
C7 C6 C5 121.8(7) . .
C6 C7 C8 121.0(6) . .
C9 C8 C7 119.3(7) . .
C10 C9 C8 120.0(7) . .
N1 C10 C9 119.8(6) . .
N1 C10 C5 119.5(6) . .
C9 C10 C5 120.8(6) . .
O3 C11 N4 128.0(6) . 2
O3 C11 C12 120.1(5) . 2
N4 C11 C12 111.9(6) 2 2
N3 C12 C13 123.3(6) . .
N3 C12 C11 117.7(5) . 2
C13 C12 C11 118.9(6) . 2
C14 C13 C12 116.9(7) . .
C13 C14 C15 120.8(6) . .
C14 C15 C20 118.8(6) . .
C14 C15 C16 122.8(7) . .
C20 C15 C16 118.3(7) . .
C17 C16 C15 119.8(7) . .
C16 C17 C18 121.5(7) . .
C19 C18 C17 120.5(8) . .
C20 C19 C18 118.5(7) . .
N3 C20 C19 118.8(6) . .
N3 C20 C15 120.0(6) . .
C19 C20 C15 121.2(6) . .
N50 C50 C51 121.8(8) . .
C52 C51 C50 118.2(9) . .
C53 C52 C51 118.9(8) . .
C52 C53 C54 122.3(8) . .
N50 C54 C53 118.4(7) . .
N55 C55 C56 120.9(6) . .
C57 C56 C55 118.9(7) . .
C58 C57 C56 117.8(7) . .
C57 C58 C59 122.8(9) . .
N55 C59 C58 119.7(8) . .
C100 O100 Dy1 124.2(5) . .
O100 C100 N100 126.4(8) . .
C100 N100 C104 140.1(14) . .
C100 N100 C102 126.6(8) . .
C104 N100 C102 93.2(14) . .
C100 N100 C101 115.9(8) . .
C104 N100 C101 24.3(13) . .
C102 N100 C101 117.5(8) . .
C100 N100 C103 106.2(12) . .
C104 N100 C103 113.4(17) . .
C102 N100 C103 21.0(11) . .
C101 N100 C103 137.6(12) . .
C105 O105 Dy1 126.8(4) . .
O105 C105 N105 123.8(6) . .
C105 N105 C107 122.3(7) . .
C105 N105 C106 119.9(7) . .
C107 N105 C106 117.7(7) . .
O150 N150 O152 119.9(8) . .
O150 N150 O151 124.9(8) . .
O152 N150 O151 115.2(9) . .
O18X N18Z O18Y 116.3(10) . .
O18X N18Z O18Y 116.3(10) . 2_655
O18Y N18Z O18Y 127(2) . 2_655

loop_
_geom_bond_atom_site_label_1
_geom_bond_atom_site_label_2
_geom_bond_distance
_geom_bond_site_symmetry_2
Dy1 O4 2.325(4) .
Dy1 O4 2.325(4) 2
Dy1 O2 2.335(4) 2
Dy1 O2 2.335(4) .
Dy1 O105 2.398(4) 2
Dy1 O105 2.398(4) .
Dy1 O100 2.415(4) .
Dy1 O100 2.415(4) 2
Zn1 O3 1.993(4) .
Zn1 N2 2.011(5) .
Zn1 N50 2.061(5) .
Zn1 O4 2.084(4) .
Zn1 N1 2.200(5) .
Zn2 O1 1.992(4) .
Zn2 N4 1.995(5) .
Zn2 N55 2.062(5) .
Zn2 O2 2.086(4) .
Zn2 N3 2.213(5) .
O1 C1 1.291(8) .
O2 N2 1.367(6) .
O3 C11 1.268(8) .
O4 N4 1.401(7) 2
N1 C2 1.339(9) .
N1 C10 1.383(8) .
N2 C1 1.325(8) .
N3 C12 1.322(8) .
N3 C20 1.372(8) .
N4 C11 1.301(8) 2
N4 O4 1.401(7) 2
N50 C50 1.334(10) .
N50 C54 1.361(9) .
N55 C55 1.332(8) .
N55 C59 1.347(10) .
C1 C2 1.441(9) .
C2 C3 1.422(9) .
C3 C4 1.338(10) .
C4 C5 1.413(10) .
C5 C6 1.419(9) .
C5 C10 1.440(10) .
C6 C7 1.334(10) .
C7 C8 1.423(11) .
C8 C9 1.392(10) .
C9 C10 1.383(10) .
C11 N4 1.301(8) 2
C11 C12 1.515(9) 2
C12 C13 1.414(9) .
C12 C11 1.515(9) 2
C13 C14 1.389(10) .
C14 C15 1.391(10) .
C15 C20 1.417(10) .
C15 C16 1.435(10) .
C16 C17 1.348(11) .
C17 C18 1.403(12) .
C18 C19 1.403(10) .
C19 C20 1.393(10) .
C50 C51 1.396(10) .
C51 C52 1.388(14) .
C52 C53 1.343(13) .
C53 C54 1.390(11) .
C55 C56 1.401(9) .
C56 C57 1.397(12) .
C57 C58 1.326(13) .
C58 C59 1.376(11) .
O100 C100 1.236(9) .
C100 N100 1.311(9) .
N100 C104 1.455(15) .
N100 C102 1.459(12) .
N100 C101 1.472(12) .
N100 C103 1.485(16) .
O105 C105 1.270(8) .
C105 N105 1.312(8) .
N105 C107 1.443(11) .
N105 C106 1.478(11) .
N150 O150 1.240(9) .
N150 O152 1.256(9) .
N150 O151 1.258(9) .
O200 C200 1.495(13) .
O19A C19A 1.453(18) .
N18Z O18X 1.264(14) .
N18Z O18Y 1.278(12) .
N18Z O18Y 1.278(12) 2_655
